data_4325079
loop_
_publ_author_name
'Oottil Mayasree'
'Cheriyedath Raj Sankar'
'Abdeljalil Assoud'
'Holger Kleinke'

_publ_section_title
;
 New Barium Copper Chalcogenides Synthesized Using Two Different Chalcogen
 Atoms: Ba2Cu6-xSTe4 and Ba2Cu6-xSeyTe5-y
;
_journal_name_full 'Inorganic Chemistry'
_journal_page_first 4580
_journal_page_last 4585
_journal_paper_doi 10.1021/ic2002628
_journal_volume 50
_journal_year 2011
_chemical_formula_sum 'Ba2 Cu5.53 S Te4'
_chemical_formula_weight 1168.83
_chemical_name_systematic
; 
 ? 
;
_space_group_IT_number 55
_symmetry_cell_setting orthorhombic
_symmetry_space_group_name_Hall '-P 2 2ab'
_symmetry_space_group_name_H-M 'P b a m'
_atom_sites_solution_hydrogens none
_atom_sites_solution_primary direct
_atom_sites_solution_secondary difmap
_audit_creation_method SHELXL-97
_cell_angle_alpha 90.00
_cell_angle_beta 90.00
_cell_angle_gamma 90.00
_cell_formula_units_Z 2
_cell_length_a 9.6560(6)
_cell_length_b 14.0533(9)
_cell_length_c 4.3524(3)
_cell_measurement_temperature 296(2)
_cell_volume 590.61(7)
_computing_structure_refinement 'SHELXL-97 (Sheldrick, 1997)'
_computing_structure_solution 'SHELXS-97 (Sheldrick, 1990)'
_diffrn_ambient_temperature 296(2)
_diffrn_measured_fraction_theta_full 0.994
_diffrn_measured_fraction_theta_max 0.994
_diffrn_radiation_monochromator graphite
_diffrn_radiation_source 'fine-focus sealed tube'
_diffrn_radiation_type MoK\a
_diffrn_radiation_wavelength 0.71073
_diffrn_reflns_av_R_equivalents 0.0314
_diffrn_reflns_av_sigmaI/netI 0.0303
_diffrn_reflns_limit_h_max 13
_diffrn_reflns_limit_h_min -12
_diffrn_reflns_limit_k_max 17
_diffrn_reflns_limit_k_min -19
_diffrn_reflns_limit_l_max 5
_diffrn_reflns_limit_l_min -6
_diffrn_reflns_number 4292
_diffrn_reflns_theta_full 29.98
_diffrn_reflns_theta_max 29.98
_diffrn_reflns_theta_min 2.90
_exptl_absorpt_coefficient_mu 26.123
_exptl_absorpt_correction_T_max 0.6231
_exptl_absorpt_correction_T_min 0.1798
_exptl_absorpt_correction_type empirical
_exptl_absorpt_process_details APEX2
_exptl_crystal_colour black
_exptl_crystal_density_diffrn 6.572
_exptl_crystal_description block
_exptl_crystal_F_000 993
_exptl_crystal_size_max 0.10
_exptl_crystal_size_mid 0.06
_exptl_crystal_size_min 0.02
_refine_diff_density_max 4.231
_refine_diff_density_min -1.799
_refine_diff_density_rms 0.283
_refine_ls_extinction_coef 0.0032(3)
_refine_ls_extinction_expression Fc^*^=kFc[1+0.001xFc^2^\l^3^/sin(2\q)]^-1/4^
_refine_ls_extinction_method SHELXL
_refine_ls_goodness_of_fit_ref 1.112
_refine_ls_hydrogen_treatment none
_refine_ls_matrix_type full
_refine_ls_number_parameters 45
_refine_ls_number_reflns 955
_refine_ls_number_restraints 0
_refine_ls_restrained_S_all 1.112
_refine_ls_R_factor_all 0.0263
_refine_ls_R_factor_gt 0.0245
_refine_ls_shift/su_max 0.000
_refine_ls_shift/su_mean 0.000
_refine_ls_structure_factor_coef Fsqd
_refine_ls_weighting_details 'calc w=1/[\s^2^(Fo^2^)+(0.0245P)^2^+4.4463P] where P=(Fo^2^+2Fc^2^)/3'
_refine_ls_weighting_scheme calc
_refine_ls_wR_factor_gt 0.0583
_refine_ls_wR_factor_ref 0.0595
_reflns_number_gt 907
_reflns_number_total 955
_reflns_threshold_expression >2sigma(I)
_cod_data_source_file ic2002628_si_002.cif
_cod_data_source_block Ba2Cu5.53STe4
_cod_database_code 4325079

loop_
_symmetry_equiv_pos_as_xyz
'x, y, z'
'-x, -y, z'
'-x+1/2, y+1/2, -z'
'x+1/2, -y+1/2, -z'
'-x, -y, -z'
'x, y, -z'
'x-1/2, -y-1/2, z'
'-x-1/2, y-1/2, z'

loop_
_atom_site_label
_atom_site_type_symbol
_atom_site_fract_x
_atom_site_fract_y
_atom_site_fract_z
_atom_site_U_iso_or_equiv
_atom_site_adp_type
_atom_site_occupancy
_atom_site_symmetry_multiplicity
_atom_site_calc_flag
_atom_site_refinement_flags
Ba1 Ba 0.02299(4) 0.16049(3) 0.5000 0.01410(13) Uani 1 2 d S
Cu1 Cu 0.38702(11) 0.09260(7) 0.5000 0.0232(3) Uani 0.978(5) 2 d SP
Cu2 Cu 0.02741(14) 0.40991(13) 0.0000 0.0356(5) Uani 0.799(5) 2 d SP
Cu3 Cu 0.24623(10) 0.00998(7) 0.0000 0.0225(3) Uani 0.987(4) 2 d SP
S1 S 0.0000 0.0000 0.0000 0.0131(4) Uani 1 4 d S
Te1 Te 0.17439(4) 0.40777(3) 0.5000 0.01475(14) Uani 1 2 d S
Te2 Te 0.30983(4) 0.19610(3) 0.0000 0.01312(14) Uani 1 2 d S

loop_
_atom_site_aniso_label
_atom_site_aniso_U_11
_atom_site_aniso_U_22
_atom_site_aniso_U_33
_atom_site_aniso_U_23
_atom_site_aniso_U_13
_atom_site_aniso_U_12
Ba1 0.0143(2) 0.0162(2) 0.0118(2) 0.000 0.000 0.00048(13)
Cu1 0.0239(5) 0.0232(5) 0.0224(6) 0.000 0.000 -0.0028(4)
Cu2 0.0238(7) 0.0652(12) 0.0180(7) 0.000 0.000 -0.0206(6)
Cu3 0.0177(4) 0.0219(5) 0.0278(6) 0.000 0.000 0.0031(3)
S1 0.0122(9) 0.0146(10) 0.0125(11) 0.000 0.000 -0.0011(8)
Te1 0.0127(2) 0.0163(2) 0.0153(2) 0.000 0.000 0.00046(14)
Te2 0.0129(2) 0.0148(2) 0.0117(2) 0.000 0.000 -0.00133(14)

loop_
_atom_type_symbol
_atom_type_description
_atom_type_scat_dispersion_real
_atom_type_scat_dispersion_imag
_atom_type_scat_source
S S 0.1246 0.1234 'International Tables Vol C Tables 4.2.6.8 and 6.1.1.4'
Cu Cu 0.3201 1.2651 'International Tables Vol C Tables 4.2.6.8 and 6.1.1.4'
Te Te -0.5308 1.6751 'International Tables Vol C Tables 4.2.6.8 and 6.1.1.4'
Ba Ba -0.3244 2.2819 'International Tables Vol C Tables 4.2.6.8 and 6.1.1.4'

loop_
_geom_angle_atom_site_label_1
_geom_angle_atom_site_label_2
_geom_angle_atom_site_label_3
_geom_angle
_geom_angle_site_symmetry_1
_geom_angle_site_symmetry_3
S1 Ba1 S1 87.675(12) . 1_556
S1 Ba1 Te1 74.651(9) . 7_565
S1 Ba1 Te1 74.651(9) 1_556 7_565
S1 Ba1 Te2 125.424(14) . 1_556
S1 Ba1 Te2 74.473(8) 1_556 1_556
Te1 Ba1 Te2 141.928(6) 7_565 1_556
S1 Ba1 Te2 74.473(8) . .
S1 Ba1 Te2 125.423(14) 1_556 .
Te1 Ba1 Te2 141.928(6) 7_565 .
Te2 Ba1 Te2 75.422(12) 1_556 .
S1 Ba1 Te2 86.730(8) . 7_565
S1 Ba1 Te2 141.072(14) 1_556 7_565
Te1 Ba1 Te2 66.717(11) 7_565 7_565
Te2 Ba1 Te2 137.226(13) 1_556 7_565
Te2 Ba1 Te2 89.806(7) . 7_565
S1 Ba1 Te2 141.072(14) . 7_566
S1 Ba1 Te2 86.730(8) 1_556 7_566
Te1 Ba1 Te2 66.717(11) 7_565 7_566
Te2 Ba1 Te2 89.806(7) 1_556 7_566
Te2 Ba1 Te2 137.226(13) . 7_566
Te2 Ba1 Te2 74.138(12) 7_565 7_566
S1 Ba1 Cu1 83.115(14) . .
S1 Ba1 Cu1 83.115(14) 1_556 .
Te1 Ba1 Cu1 148.91(2) 7_565 .
Te2 Ba1 Cu1 44.400(11) 1_556 .
Te2 Ba1 Cu1 44.400(11) . .
Te2 Ba1 Cu1 134.143(12) 7_565 .
Te2 Ba1 Cu1 134.143(12) 7_566 .
S1 Ba1 Cu1 130.270(10) . 7_565
S1 Ba1 Cu1 130.270(10) 1_556 7_565
Te1 Ba1 Cu1 85.18(2) 7_565 7_565
Te2 Ba1 Cu1 98.277(17) 1_556 7_565
Te2 Ba1 Cu1 98.277(17) . 7_565
Te2 Ba1 Cu1 43.625(11) 7_565 7_565
Te2 Ba1 Cu1 43.625(11) 7_566 7_565
Cu1 Ba1 Cu1 125.91(2) . 7_565
S1 Ba1 Cu3 92.174(16) . 1_556
S1 Ba1 Cu3 39.476(14) 1_556 1_556
Te1 Ba1 Cu3 113.652(18) 7_565 1_556
Te2 Ba1 Cu3 43.238(17) 1_556 1_556
Te2 Ba1 Cu3 89.237(15) . 1_556
Te2 Ba1 Cu3 178.706(12) 7_565 1_556
Te2 Ba1 Cu3 107.155(10) 7_566 1_556
Cu1 Ba1 Cu3 44.950(16) . 1_556
Cu1 Ba1 Cu3 137.424(16) 7_565 1_556
S1 Ba1 Cu3 39.476(14) . .
S1 Ba1 Cu3 92.174(16) 1_556 .
Te1 Ba1 Cu3 113.652(18) 7_565 .
Te2 Ba1 Cu3 89.237(15) 1_556 .
Te2 Ba1 Cu3 43.238(17) . .
Te2 Ba1 Cu3 107.155(10) 7_565 .
Te2 Ba1 Cu3 178.706(12) 7_566 .
Cu1 Ba1 Cu3 44.950(16) . .
Cu1 Ba1 Cu3 137.424(16) 7_565 .
Cu3 Ba1 Cu3 71.552(19) 1_556 .
S1 Ba1 Te1 133.556(7) . .
S1 Ba1 Te1 133.556(7) 1_556 .
Te1 Ba1 Te1 128.723(14) 7_565 .
Te2 Ba1 Te1 64.436(10) 1_556 .
Te2 Ba1 Te1 64.436(10) . .
Te2 Ba1 Te1 72.933(12) 7_565 .
Te2 Ba1 Te1 72.933(11) 7_566 .
Cu1 Ba1 Te1 82.371(19) . .
Cu1 Ba1 Te1 43.541(19) 7_565 .
Cu3 Ba1 Te1 107.410(18) 1_556 .
Cu3 Ba1 Te1 107.410(18) . .
Cu2 Cu1 Cu2 116.14(6) 7_666 7_665
Cu2 Cu1 Te1 95.99(5) 7_666 3_546
Cu2 Cu1 Te1 95.99(5) 7_665 3_546
Cu2 Cu1 Te2 58.23(3) 7_666 1_556
Cu2 Cu1 Te2 146.18(6) 7_665 1_556
Te1 Cu1 Te2 117.39(2) 3_546 1_556
Cu2 Cu1 Te2 146.18(6) 7_666 .
Cu2 Cu1 Te2 58.23(3) 7_665 .
Te1 Cu1 Te2 117.39(2) 3_546 .
Te2 Cu1 Te2 106.19(4) 1_556 .
Cu2 Cu1 Te1 58.08(3) 7_666 7_665
Cu2 Cu1 Te1 58.08(3) 7_665 7_665
Te1 Cu1 Te1 102.75(4) 3_546 7_665
Te2 Cu1 Te1 105.95(3) 1_556 7_665
Te2 Cu1 Te1 105.95(3) . 7_665
Cu2 Cu1 Cu3 154.87(6) 7_666 .
Cu2 Cu1 Cu3 66.03(4) 7_665 .
Te1 Cu1 Cu3 59.38(3) 3_546 .
Te2 Cu1 Cu3 134.91(4) 1_556 .
Te2 Cu1 Cu3 58.01(2) . .
Te1 Cu1 Cu3 118.81(3) 7_665 .
Cu2 Cu1 Cu3 66.03(4) 7_666 1_556
Cu2 Cu1 Cu3 154.87(6) 7_665 1_556
Te1 Cu1 Cu3 59.38(3) 3_546 1_556
Te2 Cu1 Cu3 58.01(2) 1_556 1_556
Te2 Cu1 Cu3 134.91(4) . 1_556
Te1 Cu1 Cu3 118.81(3) 7_665 1_556
Cu3 Cu1 Cu3 101.19(4) . 1_556
Cu2 Cu1 Ba1 120.92(3) 7_666 .
Cu2 Cu1 Ba1 120.92(3) 7_665 .
Te1 Cu1 Ba1 92.33(3) 3_546 .
Te2 Cu1 Ba1 66.15(2) 1_556 .
Te2 Cu1 Ba1 66.15(2) . .
Te1 Cu1 Ba1 164.92(4) 7_665 .
Cu3 Cu1 Ba1 69.03(3) . .
Cu3 Cu1 Ba1 69.03(3) 1_556 .
Cu2 Cu1 Ba1 79.96(5) 7_666 7_665
Cu2 Cu1 Ba1 79.96(5) 7_665 7_665
Te1 Cu1 Ba1 172.13(4) 3_546 7_665
Te2 Cu1 Ba1 66.24(2) 1_556 7_665
Te2 Cu1 Ba1 66.24(2) . 7_665
Te1 Cu1 Ba1 69.38(2) 7_665 7_665
Cu3 Cu1 Ba1 123.81(3) . 7_665
Cu3 Cu1 Ba1 123.81(3) 1_556 7_665
Ba1 Cu1 Ba1 95.54(2) . 7_665
Cu1 Cu2 Cu1 116.14(6) 7_564 7_565
Cu1 Cu2 Te2 63.95(3) 7_564 7_565
Cu1 Cu2 Te2 63.95(3) 7_565 7_565
Cu1 Cu2 Cu2 84.56(6) 7_564 5_565
Cu1 Cu2 Cu2 84.56(6) 7_565 5_565
Te2 Cu2 Cu2 113.53(8) 7_565 5_565
Cu1 Cu2 Te1 178.12(8) 7_564 .
Cu1 Cu2 Te1 65.02(2) 7_565 .
Te2 Cu2 Te1 116.03(4) 7_565 .
Cu2 Cu2 Te1 97.07(5) 5_565 .
Cu1 Cu2 Te1 65.02(2) 7_564 1_554
Cu1 Cu2 Te1 178.12(8) 7_565 1_554
Te2 Cu2 Te1 116.03(4) 7_565 1_554
Cu2 Cu2 Te1 97.07(5) 5_565 1_554
Te1 Cu2 Te1 113.77(5) . 1_554
Cu1 Cu2 Cu3 116.87(4) 7_564 3
Cu1 Cu2 Cu3 116.87(4) 7_565 3
Te2 Cu2 Cu3 177.42(9) 7_565 3
Cu2 Cu2 Cu3 69.05(6) 5_565 3
Te1 Cu2 Cu3 63.06(3) . 3
Te1 Cu2 Cu3 63.06(3) 1_554 3
Cu1 Cu2 Cu3 61.11(4) 7_564 7_565
Cu1 Cu2 Cu3 61.11(4) 7_565 7_565
Te2 Cu2 Cu3 57.86(3) 7_565 7_565
Cu2 Cu2 Cu3 55.67(6) 5_565 7_565
Te1 Cu2 Cu3 120.60(4) . 7_565
Te1 Cu2 Cu3 120.60(4) 1_554 7_565
Cu3 Cu2 Cu3 124.72(7) 3 7_565
S1 Cu3 Cu2 143.86(6) . 3_545
S1 Cu3 Te2 106.59(4) . .
Cu2 Cu3 Te2 109.55(6) 3_545 .
S1 Cu3 Te1 104.50(3) . 3_545
Cu2 Cu3 Te1 58.46(2) 3_545 3_545
Te2 Cu3 Te1 116.75(3) . 3_545
S1 Cu3 Te1 104.50(3) . 3_546
Cu2 Cu3 Te1 58.46(2) 3_545 3_546
Te2 Cu3 Te1 116.75(3) . 3_546
Te1 Cu3 Te1 106.40(4) 3_545 3_546
S1 Cu3 Cu1 120.41(3) . .
Cu2 Cu3 Cu1 79.46(4) 3_545 .
Te2 Cu3 Cu1 59.23(3) . .
Te1 Cu3 Cu1 134.46(4) 3_545 .
Te1 Cu3 Cu1 57.52(2) 3_546 .
S1 Cu3 Cu1 120.41(3) . 1_554
Cu2 Cu3 Cu1 79.46(4) 3_545 1_554
Te2 Cu3 Cu1 59.23(3) . 1_554
Te1 Cu3 Cu1 57.52(2) 3_545 1_554
Te1 Cu3 Cu1 134.46(4) 3_546 1_554
Cu1 Cu3 Cu1 101.19(4) . 1_554
S1 Cu3 Cu2 160.86(5) . 7_665
Cu2 Cu3 Cu2 55.28(7) 3_545 7_665
Te2 Cu3 Cu2 54.27(4) . 7_665
Te1 Cu3 Cu2 86.67(3) 3_545 7_665
Te1 Cu3 Cu2 86.67(3) 3_546 7_665
Cu1 Cu3 Cu2 52.86(2) . 7_665
Cu1 Cu3 Cu2 52.86(2) 1_554 7_665
S1 Cu3 Ba1 57.002(17) . 1_554
Cu2 Cu3 Ba1 142.604(18) 3_545 1_554
Te2 Cu3 Ba1 65.11(2) . 1_554
Te1 Cu3 Ba1 89.743(12) 3_545 1_554
Te1 Cu3 Ba1 158.71(3) 3_546 1_554
Cu1 Cu3 Ba1 119.80(4) . 1_554
Cu1 Cu3 Ba1 66.02(3) 1_554 1_554
Cu2 Cu3 Ba1 108.50(4) 7_665 1_554
S1 Cu3 Ba1 57.002(17) . .
Cu2 Cu3 Ba1 142.604(18) 3_545 .
Te2 Cu3 Ba1 65.11(2) . .
Te1 Cu3 Ba1 158.71(3) 3_545 .
Te1 Cu3 Ba1 89.743(12) 3_546 .
Cu1 Cu3 Ba1 66.02(3) . .
Cu1 Cu3 Ba1 119.80(4) 1_554 .
Cu2 Cu3 Ba1 108.50(4) 7_665 .
Ba1 Cu3 Ba1 71.552(19) 1_554 .
Cu3 S1 Cu3 180.00(5) 5 .
Cu3 S1 Ba1 96.478(18) 5 .
Cu3 S1 Ba1 83.522(18) . .
Cu3 S1 Ba1 83.522(18) 5 5
Cu3 S1 Ba1 96.478(18) . 5
Ba1 S1 Ba1 180.000(17) . 5
Cu3 S1 Ba1 96.478(18) 5 1_554
Cu3 S1 Ba1 83.522(18) . 1_554
Ba1 S1 Ba1 87.675(12) . 1_554
Ba1 S1 Ba1 92.325(12) 5 1_554
Cu3 S1 Ba1 83.522(18) 5 5_556
Cu3 S1 Ba1 96.478(18) . 5_556
Ba1 S1 Ba1 92.325(12) . 5_556
Ba1 S1 Ba1 87.675(12) 5 5_556
Ba1 S1 Ba1 180.000(11) 1_554 5_556
Cu2 Te1 Cu2 113.77(5) . 1_556
Cu2 Te1 Cu1 82.37(4) . 3_556
Cu2 Te1 Cu1 82.37(4) 1_556 3_556
Cu2 Te1 Cu3 144.94(5) . 3_556
Cu2 Te1 Cu3 58.49(3) 1_556 3_556
Cu1 Te1 Cu3 63.10(2) 3_556 3_556
Cu2 Te1 Cu3 58.49(3) . 3
Cu2 Te1 Cu3 144.94(5) 1_556 3
Cu1 Te1 Cu3 63.10(2) 3_556 3
Cu3 Te1 Cu3 106.40(4) 3_556 3
Cu2 Te1 Cu1 56.89(3) . 7_565
Cu2 Te1 Cu1 56.89(3) 1_556 7_565
Cu1 Te1 Cu1 77.25(4) 3_556 7_565
Cu3 Te1 Cu1 106.44(2) 3_556 7_565
Cu3 Te1 Cu1 106.44(2) 3 7_565
Cu2 Te1 Ba1 121.90(3) . 7_665
Cu2 Te1 Ba1 121.90(3) 1_556 7_665
Cu1 Te1 Ba1 118.77(3) 3_556 7_665
Cu3 Te1 Ba1 82.74(2) 3_556 7_665
Cu3 Te1 Ba1 82.74(2) 3 7_665
Cu1 Te1 Ba1 163.99(3) 7_565 7_665
Cu2 Te1 Ba1 78.40(4) . .
Cu2 Te1 Ba1 78.40(4) 1_556 .
Cu1 Te1 Ba1 144.32(3) 3_556 .
Cu3 Te1 Ba1 126.622(18) 3_556 .
Cu3 Te1 Ba1 126.622(18) 3 .
Cu1 Te1 Ba1 67.08(2) 7_565 .
Ba1 Te1 Ba1 96.909(12) 7_665 .
Cu2 Te2 Cu3 67.87(5) 7_665 .
Cu2 Te2 Cu1 57.82(2) 7_665 1_554
Cu3 Te2 Cu1 62.76(2) . 1_554
Cu2 Te2 Cu1 57.82(2) 7_665 .
Cu3 Te2 Cu1 62.76(2) . .
Cu1 Te2 Cu1 106.19(4) 1_554 .
Cu2 Te2 Ba1 123.62(3) 7_665 1_554
Cu3 Te2 Ba1 71.648(19) . 1_554
Cu1 Te2 Ba1 69.45(2) 1_554 1_554
Cu1 Te2 Ba1 128.84(3) . 1_554
Cu2 Te2 Ba1 123.62(3) 7_665 .
Cu3 Te2 Ba1 71.648(19) . .
Cu1 Te2 Ba1 128.84(3) 1_554 .
Cu1 Te2 Ba1 69.45(2) . .
Ba1 Te2 Ba1 75.422(12) 1_554 .
Cu2 Te2 Ba1 81.83(4) 7_665 7_665
Cu3 Te2 Ba1 132.359(16) . 7_665
Cu1 Te2 Ba1 128.62(3) 1_554 7_665
Cu1 Te2 Ba1 70.14(2) . 7_665
Ba1 Te2 Ba1 153.006(15) 1_554 7_665
Ba1 Te2 Ba1 98.838(7) . 7_665
Cu2 Te2 Ba1 81.83(4) 7_665 7_664
Cu3 Te2 Ba1 132.359(16) . 7_664
Cu1 Te2 Ba1 70.14(2) 1_554 7_664
Cu1 Te2 Ba1 128.62(3) . 7_664
Ba1 Te2 Ba1 98.838(7) 1_554 7_664
Ba1 Te2 Ba1 153.006(15) . 7_664
Ba1 Te2 Ba1 74.138(12) 7_665 7_664

loop_
_geom_bond_atom_site_label_1
_geom_bond_atom_site_label_2
_geom_bond_distance
_geom_bond_site_symmetry_2
Ba1 S1 3.1420(3) .
Ba1 S1 3.1420(3) 1_556
Ba1 Te1 3.5001(6) 7_565
Ba1 Te2 3.5577(5) 1_556
Ba1 Te2 3.5577(5) .
Ba1 Te2 3.6103(5) 7_565
Ba1 Te2 3.6103(5) 7_566
Ba1 Cu1 3.6423(11) .
Ba1 Cu1 3.7100(11) 7_565
Ba1 Cu3 3.7224(8) 1_556
Ba1 Cu3 3.7224(8) .
Ba1 Te1 3.7700(6) .
Cu1 Cu2 2.5641(9) 7_666
Cu1 Cu2 2.5641(9) 7_665
Cu1 Te1 2.6642(11) 3_546
Cu1 Te2 2.7216(7) 1_556
Cu1 Te2 2.7216(7) .
Cu1 Te1 2.7748(11) 7_665
Cu1 Cu3 2.8163(9) .
Cu1 Cu3 2.8163(9) 1_556
Cu1 Ba1 3.7100(11) 7_665
Cu2 Cu1 2.5641(9) 7_564
Cu2 Cu1 2.5641(9) 7_565
Cu2 Te2 2.5755(14) 7_565
Cu2 Cu2 2.587(4) 5_565
Cu2 Te1 2.5983(8) .
Cu2 Te1 2.5983(8) 1_554
Cu2 Cu3 2.5991(16) 3
Cu2 Cu3 2.9392(18) 7_565
Cu3 S1 2.3818(9) .
Cu3 Cu2 2.5991(16) 3_545
Cu3 Te2 2.6866(11) .
Cu3 Te1 2.7179(7) 3_545
Cu3 Te1 2.7179(7) 3_546
Cu3 Cu1 2.8163(9) 1_554
Cu3 Cu2 2.9392(18) 7_665
Cu3 Ba1 3.7224(8) 1_554
S1 Cu3 2.3818(9) 5
S1 Ba1 3.1420(3) 5
S1 Ba1 3.1420(3) 1_554
S1 Ba1 3.1420(3) 5_556
Te1 Cu2 2.5983(8) 1_556
Te1 Cu1 2.6642(11) 3_556
Te1 Cu3 2.7179(7) 3_556
Te1 Cu3 2.7179(7) 3
Te1 Cu1 2.7748(11) 7_565
Te1 Ba1 3.5001(6) 7_665
Te2 Cu2 2.5755(14) 7_665
Te2 Cu1 2.7216(7) 1_554
Te2 Ba1 3.5577(5) 1_554
Te2 Ba1 3.6103(5) 7_665
Te2 Ba1 3.6103(5) 7_664
